data_7155210
loop_
_publ_author_name
'Close, Adam J.'
'Jones, Rhiannon N.'
'Ocasio, Cory A.'
'Kemmitt, Paul'
'Roe, S. Mark'
'Spencer, John'

_publ_section_title
;
 Elaboration of tetra-orthogonally-substituted aromatic scaffolds towards
 novel EGFR-kinase inhibitors.
;
_journal_issue 35
_journal_name_full 'Organic &amp; biomolecular chemistry'
_journal_page_first 8246
_journal_page_last 8252
_journal_paper_doi 10.1039/c6ob01394e
_journal_volume 14
_journal_year 2016
_chemical_compound_source 'synthesis as described'
_chemical_formula_moiety 'C7 H3 Br1 F1 N1 O3'
_chemical_formula_sum 'C7 H3 Br F N O3'
_chemical_formula_weight 248.01
_chemical_name_systematic 3-bromo-6-fluoro-2-nitrobenzaldehyde
_space_group_IT_number 14
_symmetry_cell_setting monoclinic
_symmetry_Int_Tables_number 14
_symmetry_space_group_name_Hall '-P 2ybc'
_symmetry_space_group_name_H-M 'P 1 21/c 1'
_atom_sites_solution_hydrogens geom
_atom_sites_solution_primary direct
_atom_sites_solution_secondary difmap
_audit_conform_dict_location ftp://ftp.iucr.org/pub/cif_core.dic
_audit_conform_dict_name cif_core.dic
_audit_conform_dict_version 2.4
_audit_creation_date 2012-12-13T16:33:51-00:00
_audit_creation_method 'WinGX routine CIF_UPDATE'
_audit_update_record
;
2016-06-13 deposited with the CCDC.
2016-07-19 downloaded from the CCDC.
;
_cell_angle_alpha 90
_cell_angle_beta 93.404(2)
_cell_angle_gamma 90
_cell_formula_units_Z 4
_cell_length_a 4.7733(2)
_cell_length_b 14.6188(8)
_cell_length_c 11.7159(7)
_cell_measurement_reflns_used 2436
_cell_measurement_temperature 173(2)
_cell_measurement_theta_max 27.495
_cell_measurement_theta_min 0.998
_cell_measurement_wavelength 0.71073
_cell_volume 816.09(7)
_computing_cell_refinement 'HKL Scalepack (Otwinowski & Minor 1997)'
_computing_data_collection 'Collect (Bruker AXS BV, 1997-2004)'
_computing_data_reduction 'HKL Denzo and Scalepack (Otwinowski & Minor 1997)'
_computing_molecular_graphics 'Ortep-3 for Windows (Farrugia, 1997)'
_computing_publication_material 'WinGX publication routines (Farrugia, 1999)'
_computing_structure_refinement 'SHELXL-97 (Sheldrick, 1997)'
_computing_structure_solution 'SHELXS-97 (Sheldrick, 1990)'
_diffrn_ambient_temperature 173(2)
_diffrn_detector 'CCD plate'
_diffrn_detector_area_resol_mean 9
_diffrn_measured_fraction_theta_full 0.998
_diffrn_measured_fraction_theta_max 0.991
_diffrn_measurement_device '95mm CCD camera on \k-goniostat'
_diffrn_measurement_device_type KappaCCD
_diffrn_measurement_method 'CCD rotation images, thick slices'
_diffrn_orient_matrix_type 'by Bruker AXS Collect from scalepack cell'
_diffrn_orient_matrix_UB_11 0.195543
_diffrn_orient_matrix_UB_12 -0.66234E-2
_diffrn_orient_matrix_UB_13 0.346023E-1
_diffrn_orient_matrix_UB_21 0.737969E-1
_diffrn_orient_matrix_UB_22 0
_diffrn_orient_matrix_UB_23 -0.781181E-1
_diffrn_orient_matrix_UB_31 0.190232E-1
_diffrn_orient_matrix_UB_32 0.680836E-1
_diffrn_orient_matrix_UB_33 0.33662E-2
_diffrn_radiation_monochromator graphite
_diffrn_radiation_probe x-ray
_diffrn_radiation_type MoK\a
_diffrn_radiation_wavelength 0.71073
_diffrn_reflns_av_R_equivalents 0.0612
_diffrn_reflns_av_unetI/netI 0.0343
_diffrn_reflns_limit_h_max 6
_diffrn_reflns_limit_h_min -6
_diffrn_reflns_limit_k_max 18
_diffrn_reflns_limit_k_min -16
_diffrn_reflns_limit_l_max 14
_diffrn_reflns_limit_l_min -14
_diffrn_reflns_number 11466
_diffrn_reflns_theta_full 27.13
_diffrn_reflns_theta_max 27.13
_diffrn_reflns_theta_min 3.48
_diffrn_source 'Enraf Nonius FR590'
_exptl_absorpt_coefficient_mu 5.024
_exptl_absorpt_correction_T_max 0.5663
_exptl_absorpt_correction_T_min 0.4693
_exptl_absorpt_correction_type multi-scan
_exptl_absorpt_process_details
;
        [c.f. r.h. blessing, acta cryst. (1995), a51, 33-38]
;
_exptl_crystal_colour colourless
_exptl_crystal_density_diffrn 2.019
_exptl_crystal_density_method 'not measured'
_exptl_crystal_description plate
_exptl_crystal_F_000 480
_exptl_crystal_size_max 0.2
_exptl_crystal_size_mid 0.1
_exptl_crystal_size_min 0.1
_refine_diff_density_max 0.497
_refine_diff_density_min -0.349
_refine_diff_density_rms 0.078
_refine_ls_extinction_method none
_refine_ls_goodness_of_fit_ref 1.072
_refine_ls_hydrogen_treatment constr
_refine_ls_matrix_type full
_refine_ls_number_parameters 118
_refine_ls_number_reflns 1790
_refine_ls_number_restraints 0
_refine_ls_restrained_S_all 1.072
_refine_ls_R_factor_all 0.0454
_refine_ls_R_factor_gt 0.0308
_refine_ls_shift/su_max 0.001
_refine_ls_shift/su_mean 0
_refine_ls_structure_factor_coef Fsqd
_refine_ls_weighting_details 'calc w=1/[\s^2^(Fo^2^)+(0.0318P)^2^+0.2857P] where P=(Fo^2^+2Fc^2^)/3'
_refine_ls_weighting_scheme calc
_refine_ls_wR_factor_gt 0.0637
_refine_ls_wR_factor_ref 0.0674
_reflns_number_gt 1454
_reflns_number_total 1790
_reflns_threshold_expression >2sigma(I)
_cod_data_source_file c6ob01394e3.cif
_cod_data_source_block N018
_cod_depositor_comments 'Adding full bibliography for 7155208--7155210.cif.'
_cod_original_sg_symbol_H-M 'P 21/c'
_cod_database_code 7155210

loop_
_symmetry_equiv_pos_as_xyz
'x, y, z'
'-x, y+1/2, -z+1/2'
'-x, -y, -z'
'x, -y-1/2, z-1/2'

loop_
_atom_site_label
_atom_site_type_symbol
_atom_site_fract_x
_atom_site_fract_y
_atom_site_fract_z
_atom_site_U_iso_or_equiv
_atom_site_adp_type
_atom_site_occupancy
_atom_site_symmetry_multiplicity
_atom_site_calc_flag
_atom_site_refinement_flags
C1 C 1.1372(5) 0.66769(17) 0.2263(2) 0.0230(5) Uani 1 1 d .
C2 C 1.0262(5) 0.58768(17) 0.1799(2) 0.0243(5) Uani 1 1 d .
C3 C 1.1234(6) 0.50396(18) 0.2240(2) 0.0288(6) Uani 1 1 d .
H3 H 1.0453 0.4485 0.1943 0.035 Uiso 1 1 calc R
C4 C 1.3325(6) 0.50148(19) 0.3106(2) 0.0318(6) Uani 1 1 d .
H4 H 1.404 0.4448 0.3393 0.038 Uiso 1 1 calc R
C5 C 1.4346(6) 0.58298(18) 0.3542(2) 0.0298(6) Uani 1 1 d .
C6 C 1.3408(5) 0.66816(18) 0.3165(2) 0.0255(6) Uani 1 1 d .
C7 C 1.4450(6) 0.75292(18) 0.3746(2) 0.0309(6) Uani 1 1 d .
H7 H 1.6021 0.748 0.428 0.037 Uiso 1 1 calc R
Br1 Br 0.74813(5) 0.589472(18) 0.05883(2) 0.02969(11) Uani 1 1 d .
F1 F 1.6386(4) 0.58036(11) 0.43913(14) 0.0420(4) Uani 1 1 d .
N1 N 1.0412(5) 0.75567(14) 0.1747(2) 0.0274(5) Uani 1 1 d .
O1 O 1.3427(4) 0.82749(13) 0.35831(17) 0.0371(5) Uani 1 1 d .
O2 O 1.1886(5) 0.79028(13) 0.10605(18) 0.0404(5) Uani 1 1 d .
O3 O 0.8179(4) 0.78577(14) 0.2032(2) 0.0434(6) Uani 1 1 d .

loop_
_atom_site_aniso_label
_atom_site_aniso_U_11
_atom_site_aniso_U_22
_atom_site_aniso_U_33
_atom_site_aniso_U_23
_atom_site_aniso_U_13
_atom_site_aniso_U_12
C1 0.0263(13) 0.0177(13) 0.0253(13) 0.0008(11) 0.0044(11) 0.0011(10)
C2 0.0266(13) 0.0235(13) 0.0223(13) -0.0025(11) -0.0011(10) 0.0015(11)
C3 0.0404(15) 0.0193(14) 0.0264(14) -0.0007(11) -0.0003(12) -0.0044(12)
C4 0.0437(17) 0.0212(14) 0.0298(15) 0.0052(12) -0.0030(13) 0.0018(13)
C5 0.0372(15) 0.0261(15) 0.0252(14) 0.0005(12) -0.0056(12) -0.0005(13)
C6 0.0320(14) 0.0200(14) 0.0245(14) -0.0017(11) 0.0023(12) -0.0032(11)
C7 0.0361(15) 0.0249(16) 0.0313(16) -0.0064(13) -0.0012(12) -0.0035(13)
Br1 0.03067(17) 0.02575(17) 0.03157(17) -0.00208(12) -0.00717(11) -0.00012(12)
F1 0.0544(11) 0.0340(10) 0.0350(10) 0.0029(7) -0.0201(8) -0.0005(8)
N1 0.0296(12) 0.0170(11) 0.0351(13) -0.0035(10) -0.0025(10) -0.0008(10)
O1 0.0432(12) 0.0259(11) 0.0416(12) -0.0082(9) -0.0026(10) 0.0005(9)
O2 0.0527(13) 0.0294(12) 0.0402(12) 0.0109(10) 0.0105(11) -0.0012(10)
O3 0.0305(11) 0.0268(11) 0.0733(16) -0.0004(10) 0.0063(11) 0.0050(9)

loop_
_atom_type_symbol
_atom_type_description
_atom_type_scat_dispersion_real
_atom_type_scat_dispersion_imag
_atom_type_scat_source
C C 0.0033 0.0016 'International Tables Vol C Tables 4.2.6.8 and 6.1.1.4'
H H 0 0 'International Tables Vol C Tables 4.2.6.8 and 6.1.1.4'
Br Br -0.2901 2.4595 'International Tables Vol C Tables 4.2.6.8 and 6.1.1.4'
F F 0.0171 0.0103 'International Tables Vol C Tables 4.2.6.8 and 6.1.1.4'
N N 0.0061 0.0033 'International Tables Vol C Tables 4.2.6.8 and 6.1.1.4'
O O 0.0106 0.006 'International Tables Vol C Tables 4.2.6.8 and 6.1.1.4'

loop_
_geom_angle_atom_site_label_1
_geom_angle_atom_site_label_2
_geom_angle_atom_site_label_3
_geom_angle
C2 C1 C6 122.5(2)
C2 C1 N1 118.1(2)
C6 C1 N1 119.4(2)
C1 C2 C3 119.0(2)
C1 C2 Br1 121.40(19)
C3 C2 Br1 119.62(19)
C4 C3 C2 120.3(2)
C4 C3 H3 119.9
C2 C3 H3 119.9
C5 C4 C3 118.4(3)
C5 C4 H4 120.8
C3 C4 H4 120.8
F1 C5 C4 118.3(2)
F1 C5 C6 117.7(2)
C4 C5 C6 124.0(3)
C5 C6 C1 115.8(2)
C5 C6 C7 120.6(2)
C1 C6 C7 123.5(2)
O1 C7 C6 124.1(3)
O1 C7 H7 118
C6 C7 H7 118
O2 N1 O3 125.7(2)
O2 N1 C1 117.1(2)
O3 N1 C1 117.1(2)

loop_
_geom_bond_atom_site_label_1
_geom_bond_atom_site_label_2
_geom_bond_distance
C1 C2 1.382(4)
C1 C6 1.392(4)
C1 N1 1.482(3)
C2 C3 1.397(4)
C2 Br1 1.884(3)
C3 C4 1.381(4)
C3 H3 0.95
C4 C5 1.374(4)
C4 H4 0.95
C5 F1 1.350(3)
C5 C6 1.387(4)
C6 C7 1.486(4)
C7 O1 1.205(3)
C7 H7 0.95
N1 O2 1.211(3)
N1 O3 1.218(3)

loop_
_geom_torsion_atom_site_label_1
_geom_torsion_atom_site_label_2
_geom_torsion_atom_site_label_3
_geom_torsion_atom_site_label_4
_geom_torsion
C6 C1 C2 C3 -0.6(4)
N1 C1 C2 C3 177.1(2)
C6 C1 C2 Br1 179.38(19)
N1 C1 C2 Br1 -2.8(3)
C1 C2 C3 C4 -1.7(4)
Br1 C2 C3 C4 178.3(2)
C2 C3 C4 C5 2.1(4)
C3 C4 C5 F1 179.8(2)
C3 C4 C5 C6 -0.1(4)
F1 C5 C6 C1 177.9(2)
C4 C5 C6 C1 -2.1(4)
F1 C5 C6 C7 -5.1(4)
C4 C5 C6 C7 174.8(3)
C2 C1 C6 C5 2.5(4)
N1 C1 C6 C5 -175.3(2)
C2 C1 C6 C7 -174.4(2)
N1 C1 C6 C7 7.9(4)
C5 C6 C7 O1 -168.1(3)
C1 C6 C7 O1 8.6(4)
C2 C1 N1 O2 -97.4(3)
C6 C1 N1 O2 80.5(3)
C2 C1 N1 O3 81.0(3)
C6 C1 N1 O3 -101.2(3)
